data_7061744
loop_
_publ_author_name
'Turcio-Garc\'ia, Luis \'Angel'
'Vald\'es, Hugo'
'Hern\'andez-Ortega, Sim\'on'
'Canseco-Gonzalez, Daniel'
'Morales-Morales, David'

_publ_section_title
;
 Arylation of aldehydes catalyzed by fluorinated NHC--Rh(i) complexes
;
_journal_issue 35
_journal_name_full 'New Journal of Chemistry'
_journal_page_first 16789
_journal_page_last 16800
_journal_paper_doi 10.1039/D2NJ02949A
_journal_volume 46
_journal_year 2022
_chemical_formula_sum 'C21 H21 Cl F N2 Rh'
_chemical_formula_weight 458.76
_space_group_crystal_system triclinic
_space_group_IT_number 2
_space_group_name_Hall '-P 1'
_space_group_name_H-M_alt 'P -1'
_atom_sites_solution_hydrogens geom
_audit_creation_method SHELXL-2018/3
_audit_update_record
;
2022-06-14 deposited with the CCDC.	2022-08-01 downloaded from the CCDC.
;
_cell_angle_alpha 85.186(5)
_cell_angle_beta 77.161(5)
_cell_angle_gamma 65.695(4)
_cell_formula_units_Z 2
_cell_length_a 8.6880(6)
_cell_length_b 10.0149(8)
_cell_length_c 12.1966(10)
_cell_measurement_reflns_used 9950
_cell_measurement_temperature 298(2)
_cell_measurement_theta_max 25.36
_cell_measurement_theta_min 2.23
_cell_volume 942.95(13)
_computing_cell_refinement 'APEX3 v2016.1 (Bruker, 2014)'
_computing_data_collection 'APEX3 v2016.1 (Bruker, 2014)'
_computing_data_reduction 'SAINT V8.37A  (Bruker, 2014)'
_computing_molecular_graphics 'Ortep-3 Ver 2.02 L.J. Farrugia (1997) J. Appl. Cryst. 30, 565'
_computing_publication_material 'SHELXL-2014/7 (Sheldrick, 2014)'
_computing_structure_refinement 'SHELXL-2018/3 (Sheldrick, 2018)'
_computing_structure_solution 'SHELXS-2014 (Bruker, 2014)'
_diffrn_ambient_temperature 298(2)
_diffrn_detector_area_resol_mean 52.0833
_diffrn_measured_fraction_theta_full 1.000
_diffrn_measured_fraction_theta_max 0.996
_diffrn_measurement_device_type 'Bruker D8 Venture \k-geometry diffractometer 208039-01'
_diffrn_measurement_method \w-scans
_diffrn_radiation_type MoK\a
_diffrn_radiation_wavelength 0.71073
_diffrn_reflns_av_R_equivalents 0.0207
_diffrn_reflns_av_unetI/netI 0.0096
_diffrn_reflns_Laue_measured_fraction_full 1.000
_diffrn_reflns_Laue_measured_fraction_max 0.996
_diffrn_reflns_limit_h_max 10
_diffrn_reflns_limit_h_min -10
_diffrn_reflns_limit_k_max 12
_diffrn_reflns_limit_k_min -12
_diffrn_reflns_limit_l_max 14
_diffrn_reflns_limit_l_min -14
_diffrn_reflns_number 31837
_diffrn_reflns_point_group_measured_fraction_full 1.000
_diffrn_reflns_point_group_measured_fraction_max 0.996
_diffrn_reflns_theta_full 25.242
_diffrn_reflns_theta_max 25.433
_diffrn_reflns_theta_min 2.231
_diffrn_source 'micro-focus X-ray source'
_exptl_absorpt_coefficient_mu 1.063
_exptl_absorpt_correction_T_max 0.7452
_exptl_absorpt_correction_T_min 0.6657
_exptl_absorpt_correction_type multi-scan
_exptl_absorpt_process_details
; 
 SADABS 2016/2: Krause, L., Herbst-Irmer, R., Sheldrick G.M. & Stalke D., 
 J. Appl. Cryst. 48 (2015) 3-10 
;
_exptl_crystal_colour yellow
_exptl_crystal_density_diffrn 1.616
_exptl_crystal_description Prism
_exptl_crystal_F_000 464
_exptl_crystal_size_max 0.471
_exptl_crystal_size_mid 0.236
_exptl_crystal_size_min 0.212
_refine_diff_density_max 0.395
_refine_diff_density_min -0.394
_refine_diff_density_rms 0.049
_refine_ls_extinction_method none
_refine_ls_goodness_of_fit_ref 1.074
_refine_ls_hydrogen_treatment constr
_refine_ls_matrix_type full
_refine_ls_number_parameters 235
_refine_ls_number_reflns 3461
_refine_ls_number_restraints 0
_refine_ls_restrained_S_all 1.074
_refine_ls_R_factor_all 0.0201
_refine_ls_R_factor_gt 0.0193
_refine_ls_shift/su_max 0.003
_refine_ls_shift/su_mean 0.000
_refine_ls_structure_factor_coef Fsqd
_refine_ls_weighting_details 'w=1/[\s^2^(Fo^2^)+(0.0232P)^2^+0.5533P] where P=(Fo^2^+2Fc^2^)/3'
_refine_ls_weighting_scheme calc
_refine_ls_wR_factor_gt 0.0480
_refine_ls_wR_factor_ref 0.0486
_reflns_Friedel_coverage 0.000
_reflns_number_gt 3344
_reflns_number_total 3461
_reflns_threshold_expression 'I > 2\s(I)'
_cod_data_source_file d2nj02949a2.cif
_cod_data_source_block compound-4
_cod_depositor_comments 'Adding full bibliography for 7061740--7061746.cif.'
_cod_database_code 7061744
_shelx_shelxl_version_number 2018/3
_shelx_space_group_comment
; 
The symmetry employed for this shelxl refinement is uniquely defined 
by the following loop, which should always be used as a source of 
symmetry information in preference to the above space-group names. 
They are only intended as comments. 
;
_shelx_estimated_absorpt_t_min 0.634
_shelx_estimated_absorpt_t_max 0.806
_exptl_absorpt_special_details
; 
 SADABS 2016/2: Krause, L., Herbst-Irmer, R., Sheldrick G.M. & Stalke D., 
 J. Appl. Cryst. 48 (2015) 3-10 
;

loop_
_space_group_symop_operation_xyz
'x, y, z'
'-x, -y, -z'

loop_
_atom_site_label
_atom_site_type_symbol
_atom_site_fract_x
_atom_site_fract_y
_atom_site_fract_z
_atom_site_U_iso_or_equiv
_atom_site_adp_type
_atom_site_occupancy
_atom_site_site_symmetry_order
_atom_site_calc_flag
_atom_site_refinement_flags_posn
_atom_site_refinement_flags_adp
_atom_site_refinement_flags_occupancy
_atom_site_disorder_assembly
_atom_site_disorder_group
Rh1 Rh 0.63157(2) 0.73722(2) 0.75430(2) 0.03137(6) Uani 1 1 d . . . . .
Cl1 Cl 0.32978(7) 0.79663(6) 0.78236(5) 0.05104(14) Uani 1 1 d . . . . .
F1 F 1.04502(18) 0.20667(17) 0.60840(13) 0.0722(4) Uani 1 1 d . . . . .
N2 N 0.7367(2) 0.45115(17) 0.62608(13) 0.0350(3) Uani 1 1 d . . . . .
N8 N 0.6452(2) 0.63706(18) 0.52194(13) 0.0364(3) Uani 1 1 d . . . . .
C1 C 0.6736(2) 0.5998(2) 0.62789(15) 0.0339(4) Uani 1 1 d . . . . .
C3 C 0.7468(3) 0.3967(2) 0.52223(17) 0.0418(5) Uani 1 1 d . . . . .
H3 H 0.785062 0.298721 0.502727 0.050 Uiso 1 1 calc R U . . .
C4 C 0.6709(3) 0.5361(3) 0.34103(18) 0.0515(6) Uani 1 1 d . . . . .
H4 H 0.698098 0.456781 0.294846 0.062 Uiso 1 1 calc R U . . .
C5 C 0.6128(3) 0.6730(3) 0.30126(19) 0.0587(6) Uani 1 1 d . . . . .
H5 H 0.601691 0.688186 0.226620 0.070 Uiso 1 1 calc R U . . .
C6 C 0.5679(3) 0.7955(3) 0.3715(2) 0.0596(6) Uani 1 1 d . . . . .
H6 H 0.527706 0.889496 0.341998 0.071 Uiso 1 1 calc R U . . .
C7 C 0.5825(3) 0.7777(3) 0.47947(19) 0.0490(5) Uani 1 1 d . . . . .
H7 H 0.551034 0.858440 0.525128 0.059 Uiso 1 1 calc R U . . .
C9 C 0.6904(2) 0.5135(2) 0.45533(16) 0.0397(4) Uani 1 1 d . . . . .
C10 C 0.7869(3) 0.3652(2) 0.72179(17) 0.0380(4) Uani 1 1 d . . . . .
C11 C 0.9438(3) 0.2468(2) 0.71188(19) 0.0470(5) Uani 1 1 d . . . . .
C12 C 1.0013(3) 0.1692(3) 0.8037(2) 0.0578(6) Uani 1 1 d . . . . .
H12 H 1.107932 0.089879 0.795046 0.069 Uiso 1 1 calc R U . . .
C13 C 0.8977(4) 0.2116(3) 0.9085(2) 0.0581(6) Uani 1 1 d . . . . .
H13 H 0.934602 0.160688 0.971638 0.070 Uiso 1 1 calc R U . . .
C14 C 0.7395(3) 0.3288(3) 0.92086(19) 0.0533(6) Uani 1 1 d . . . . .
H14 H 0.670619 0.356719 0.992177 0.064 Uiso 1 1 calc R U . . .
C15 C 0.6831(3) 0.4048(2) 0.82795(17) 0.0440(5) Uani 1 1 d . . . . .
H15 H 0.575330 0.482698 0.836503 0.053 Uiso 1 1 calc R U . . .
C16 C 0.8961(3) 0.6447(2) 0.76261(18) 0.0421(5) Uani 1 1 d . . . . .
H16 H 0.898189 0.556189 0.742793 0.051 Uiso 1 1 calc R U . . .
C17 C 0.8661(3) 0.7568(2) 0.68429(18) 0.0441(5) Uani 1 1 d . . . . .
H17 H 0.852901 0.736804 0.614652 0.053 Uiso 1 1 calc R U . . .
C18 C 0.8532(3) 0.9076(3) 0.7032(2) 0.0574(6) Uani 1 1 d . . . . .
H18A H 0.808834 0.970352 0.642453 0.069 Uiso 1 1 calc R U . . .
H18B H 0.967948 0.902371 0.700445 0.069 Uiso 1 1 calc R U . . .
C19 C 0.7372(3) 0.9770(3) 0.8150(2) 0.0575(6) Uani 1 1 d . . . . .
H19A H 0.806706 0.952574 0.871798 0.069 Uiso 1 1 calc R U . . .
H19B H 0.688806 1.082737 0.807242 0.069 Uiso 1 1 calc R U . . .
C20 C 0.5921(3) 0.9278(2) 0.85418(18) 0.0453(5) Uani 1 1 d . . . . .
H20 H 0.489770 0.979142 0.829263 0.054 Uiso 1 1 calc R U . . .
C21 C 0.6021(3) 0.8118(2) 0.92437(16) 0.0454(5) Uani 1 1 d . . . . .
H21 H 0.503117 0.793586 0.947129 0.054 Uiso 1 1 calc R U . . .
C22 C 0.7599(3) 0.7110(3) 0.96804(19) 0.0573(6) Uani 1 1 d . . . . .
H22A H 0.740651 0.626448 1.001742 0.069 Uiso 1 1 calc R U . . .
H22B H 0.774372 0.761779 1.026724 0.069 Uiso 1 1 calc R U . . .
C23 C 0.9258(3) 0.6579(3) 0.8789(2) 0.0556(6) Uani 1 1 d . . . . .
H23A H 1.004067 0.563072 0.900555 0.067 Uiso 1 1 calc R U . . .
H23B H 0.980564 0.725646 0.875502 0.067 Uiso 1 1 calc R U . . .

loop_
_atom_site_aniso_label
_atom_site_aniso_U_11
_atom_site_aniso_U_22
_atom_site_aniso_U_33
_atom_site_aniso_U_23
_atom_site_aniso_U_13
_atom_site_aniso_U_12
Rh1 0.03211(9) 0.03274(9) 0.02759(9) -0.00349(6) -0.00599(6) -0.01085(6)
Cl1 0.0333(3) 0.0515(3) 0.0616(3) -0.0092(2) -0.0086(2) -0.0093(2)
F1 0.0492(8) 0.0711(10) 0.0647(9) -0.0047(7) 0.0011(7) 0.0014(7)
N2 0.0336(8) 0.0362(8) 0.0316(8) -0.0053(6) -0.0044(6) -0.0109(7)
N8 0.0352(8) 0.0433(9) 0.0296(8) -0.0031(7) -0.0081(6) -0.0134(7)
C1 0.0304(9) 0.0379(10) 0.0314(9) -0.0036(8) -0.0060(7) -0.0115(8)
C3 0.0379(10) 0.0442(11) 0.0392(11) -0.0161(9) -0.0013(8) -0.0129(9)
C4 0.0398(11) 0.0812(17) 0.0341(11) -0.0159(11) -0.0034(9) -0.0241(12)
C5 0.0566(14) 0.0898(19) 0.0322(11) 0.0044(12) -0.0144(10) -0.0301(14)
C6 0.0663(16) 0.0695(16) 0.0450(13) 0.0151(12) -0.0235(12) -0.0263(13)
C7 0.0558(13) 0.0472(12) 0.0445(12) 0.0036(9) -0.0196(10) -0.0173(10)
C9 0.0317(10) 0.0529(12) 0.0329(10) -0.0114(9) -0.0025(8) -0.0154(9)
C10 0.0408(11) 0.0348(10) 0.0402(10) -0.0010(8) -0.0090(8) -0.0164(8)
C11 0.0434(12) 0.0423(11) 0.0513(12) -0.0019(9) -0.0084(10) -0.0137(9)
C12 0.0546(14) 0.0413(12) 0.0801(18) 0.0080(12) -0.0288(13) -0.0160(11)
C13 0.0844(18) 0.0526(14) 0.0565(15) 0.0159(11) -0.0351(14) -0.0392(14)
C14 0.0774(17) 0.0501(13) 0.0411(12) 0.0031(10) -0.0121(11) -0.0349(13)
C15 0.0511(12) 0.0416(11) 0.0398(11) -0.0021(9) -0.0066(9) -0.0200(10)
C16 0.0331(10) 0.0468(12) 0.0465(12) -0.0059(9) -0.0114(9) -0.0133(9)
C17 0.0376(11) 0.0600(13) 0.0377(11) -0.0034(9) -0.0049(9) -0.0236(10)
C18 0.0571(14) 0.0607(15) 0.0633(15) 0.0099(12) -0.0116(12) -0.0348(12)
C19 0.0688(16) 0.0489(13) 0.0657(15) -0.0016(11) -0.0190(13) -0.0316(12)
C20 0.0527(12) 0.0405(11) 0.0436(11) -0.0117(9) -0.0099(10) -0.0175(10)
C21 0.0541(13) 0.0549(13) 0.0309(10) -0.0110(9) -0.0043(9) -0.0260(11)
C22 0.0757(17) 0.0696(16) 0.0361(11) 0.0037(11) -0.0221(11) -0.0342(14)
C23 0.0544(14) 0.0653(15) 0.0509(13) 0.0061(11) -0.0271(11) -0.0209(12)

loop_
_atom_type_symbol
_atom_type_description
_atom_type_scat_dispersion_real
_atom_type_scat_dispersion_imag
_atom_type_scat_source
C C 0.0033 0.0016 'International Tables Vol C Tables 4.2.6.8 and 6.1.1.4'
H H 0.0000 0.0000 'International Tables Vol C Tables 4.2.6.8 and 6.1.1.4'
N N 0.0061 0.0033 'International Tables Vol C Tables 4.2.6.8 and 6.1.1.4'
F F 0.0171 0.0103 'International Tables Vol C Tables 4.2.6.8 and 6.1.1.4'
Cl Cl 0.1484 0.1585 'International Tables Vol C Tables 4.2.6.8 and 6.1.1.4'
Rh Rh -1.1178 0.9187 'International Tables Vol C Tables 4.2.6.8 and 6.1.1.4'

loop_
_geom_angle_atom_site_label_1
_geom_angle_atom_site_label_2
_geom_angle_atom_site_label_3
_geom_angle
_geom_angle_site_symmetry_1
_geom_angle_site_symmetry_3
_geom_angle_publ_flag
C1 Rh1 C17 90.36(8) . . ?
C1 Rh1 C16 92.04(8) . . ?
C17 Rh1 C16 38.39(8) . . ?
C1 Rh1 C21 159.22(8) . . ?
C17 Rh1 C21 97.12(8) . . ?
C16 Rh1 C21 82.16(8) . . ?
C1 Rh1 C20 164.41(8) . . ?
C17 Rh1 C20 81.29(8) . . ?
C16 Rh1 C20 89.53(8) . . ?
C21 Rh1 C20 36.19(8) . . ?
C1 Rh1 Cl1 89.06(5) . . ?
C17 Rh1 Cl1 156.48(6) . . ?
C16 Rh1 Cl1 165.12(6) . . ?
C21 Rh1 Cl1 91.61(6) . . ?
C20 Rh1 Cl1 93.39(6) . . ?
C1 N2 C3 112.26(16) . . ?
C1 N2 C10 122.02(15) . . ?
C3 N2 C10 125.72(17) . . ?
C1 N8 C7 126.34(17) . . ?
C1 N8 C9 112.05(16) . . ?
C7 N8 C9 121.60(17) . . ?
N2 C1 N8 103.17(15) . . ?
N2 C1 Rh1 129.64(14) . . ?
N8 C1 Rh1 127.18(14) . . ?
C9 C3 N2 106.69(17) . . ?
C9 C3 H3 126.7 . . ?
N2 C3 H3 126.7 . . ?
C5 C4 C9 119.1(2) . . ?
C5 C4 H4 120.4 . . ?
C9 C4 H4 120.4 . . ?
C4 C5 C6 121.1(2) . . ?
C4 C5 H5 119.5 . . ?
C6 C5 H5 119.5 . . ?
C7 C6 C5 121.1(2) . . ?
C7 C6 H6 119.5 . . ?
C5 C6 H6 119.5 . . ?
C6 C7 N8 119.0(2) . . ?
C6 C7 H7 120.5 . . ?
N8 C7 H7 120.5 . . ?
C3 C9 N8 105.82(17) . . ?
C3 C9 C4 136.0(2) . . ?
N8 C9 C4 118.2(2) . . ?
C11 C10 C15 118.47(19) . . ?
C11 C10 N2 120.94(18) . . ?
C15 C10 N2 120.46(18) . . ?
F1 C11 C12 119.0(2) . . ?
F1 C11 C10 118.78(19) . . ?
C12 C11 C10 122.2(2) . . ?
C11 C12 C13 118.5(2) . . ?
C11 C12 H12 120.8 . . ?
C13 C12 H12 120.8 . . ?
C12 C13 C14 120.6(2) . . ?
C12 C13 H13 119.7 . . ?
C14 C13 H13 119.7 . . ?
C13 C14 C15 120.3(2) . . ?
C13 C14 H14 119.9 . . ?
C15 C14 H14 119.9 . . ?
C14 C15 C10 120.0(2) . . ?
C14 C15 H15 120.0 . . ?
C10 C15 H15 120.0 . . ?
C17 C16 C23 124.0(2) . . ?
C17 C16 Rh1 70.44(12) . . ?
C23 C16 Rh1 113.03(15) . . ?
C17 C16 H16 118.0 . . ?
C23 C16 H16 118.0 . . ?
Rh1 C16 H16 86.6 . . ?
C16 C17 C18 125.2(2) . . ?
C16 C17 Rh1 71.18(12) . . ?
C18 C17 Rh1 111.29(15) . . ?
C16 C17 H17 117.4 . . ?
C18 C17 H17 117.4 . . ?
Rh1 C17 H17 87.5 . . ?
C17 C18 C19 113.64(19) . . ?
C17 C18 H18A 108.8 . . ?
C19 C18 H18A 108.8 . . ?
C17 C18 H18B 108.8 . . ?
C19 C18 H18B 108.8 . . ?
H18A C18 H18B 107.7 . . ?
C20 C19 C18 113.22(19) . . ?
C20 C19 H19A 108.9 . . ?
C18 C19 H19A 108.9 . . ?
C20 C19 H19B 108.9 . . ?
C18 C19 H19B 108.9 . . ?
H19A C19 H19B 107.7 . . ?
C21 C20 C19 123.8(2) . . ?
C21 C20 Rh1 70.85(12) . . ?
C19 C20 Rh1 111.07(15) . . ?
C21 C20 H20 118.1 . . ?
C19 C20 H20 118.1 . . ?
Rh1 C20 H20 88.1 . . ?
C20 C21 C22 125.6(2) . . ?
C20 C21 Rh1 72.97(12) . . ?
C22 C21 Rh1 107.37(14) . . ?
C20 C21 H21 117.2 . . ?
C22 C21 H21 117.2 . . ?
Rh1 C21 H21 89.6 . . ?
C21 C22 C23 114.22(18) . . ?
C21 C22 H22A 108.7 . . ?
C23 C22 H22A 108.7 . . ?
C21 C22 H22B 108.7 . . ?
C23 C22 H22B 108.7 . . ?
H22A C22 H22B 107.6 . . ?
C22 C23 C16 112.95(18) . . ?
C22 C23 H23A 109.0 . . ?
C16 C23 H23A 109.0 . . ?
C22 C23 H23B 109.0 . . ?
C16 C23 H23B 109.0 . . ?
H23A C23 H23B 107.8 . . ?

loop_
_geom_bond_atom_site_label_1
_geom_bond_atom_site_label_2
_geom_bond_distance
_geom_bond_site_symmetry_2
_geom_bond_publ_flag
Rh1 C1 2.0237(18) . ?
Rh1 C17 2.108(2) . ?
Rh1 C16 2.1178(19) . ?
Rh1 C21 2.1893(19) . ?
Rh1 C20 2.216(2) . ?
Rh1 Cl1 2.3869(6) . ?
F1 C11 1.352(3) . ?
N2 C1 1.359(2) . ?
N2 C3 1.392(2) . ?
N2 C10 1.429(3) . ?
N8 C1 1.362(2) . ?
N8 C7 1.386(3) . ?
N8 C9 1.404(3) . ?
C3 C9 1.349(3) . ?
C3 H3 0.9300 . ?
C4 C5 1.341(4) . ?
C4 C9 1.430(3) . ?
C4 H4 0.9300 . ?
C5 C6 1.423(4) . ?
C5 H5 0.9300 . ?
C6 C7 1.342(3) . ?
C6 H6 0.9300 . ?
C7 H7 0.9300 . ?
C10 C11 1.378(3) . ?
C10 C15 1.386(3) . ?
C11 C12 1.375(3) . ?
C12 C13 1.375(4) . ?
C12 H12 0.9300 . ?
C13 C14 1.378(4) . ?
C13 H13 0.9300 . ?
C14 C15 1.378(3) . ?
C14 H14 0.9300 . ?
C15 H15 0.9300 . ?
C16 C17 1.389(3) . ?
C16 C23 1.522(3) . ?
C16 H16 0.9300 . ?
C17 C18 1.502(3) . ?
C17 H17 0.9300 . ?
C18 C19 1.527(4) . ?
C18 H18A 0.9700 . ?
C18 H18B 0.9700 . ?
C19 C20 1.504(3) . ?
C19 H19A 0.9700 . ?
C19 H19B 0.9700 . ?
C20 C21 1.368(3) . ?
C20 H20 0.9300 . ?
C21 C22 1.509(3) . ?
C21 H21 0.9300 . ?
C22 C23 1.521(4) . ?
C22 H22A 0.9700 . ?
C22 H22B 0.9700 . ?
C23 H23A 0.9700 . ?
C23 H23B 0.9700 . ?

loop_
_geom_torsion_atom_site_label_1
_geom_torsion_atom_site_label_2
_geom_torsion_atom_site_label_3
_geom_torsion_atom_site_label_4
_geom_torsion
_geom_torsion_site_symmetry_1
_geom_torsion_site_symmetry_2
_geom_torsion_site_symmetry_3
_geom_torsion_site_symmetry_4
_geom_torsion_publ_flag
C3 N2 C1 N8 -0.3(2) . . . . ?
C10 N2 C1 N8 179.12(16) . . . . ?
C3 N2 C1 Rh1 -179.85(14) . . . . ?
C10 N2 C1 Rh1 -0.4(3) . . . . ?
C7 N8 C1 N2 -179.08(19) . . . . ?
C9 N8 C1 N2 -0.2(2) . . . . ?
C7 N8 C1 Rh1 0.5(3) . . . . ?
C9 N8 C1 Rh1 179.40(13) . . . . ?
C1 N2 C3 C9 0.6(2) . . . . ?
C10 N2 C3 C9 -178.73(18) . . . . ?
C9 C4 C5 C6 -1.1(4) . . . . ?
C4 C5 C6 C7 0.1(4) . . . . ?
C5 C6 C7 N8 1.1(4) . . . . ?
C1 N8 C7 C6 177.5(2) . . . . ?
C9 N8 C7 C6 -1.3(3) . . . . ?
N2 C3 C9 N8 -0.7(2) . . . . ?
N2 C3 C9 C4 178.3(2) . . . . ?
C1 N8 C9 C3 0.6(2) . . . . ?
C7 N8 C9 C3 179.54(19) . . . . ?
C1 N8 C9 C4 -178.67(17) . . . . ?
C7 N8 C9 C4 0.3(3) . . . . ?
C5 C4 C9 C3 -178.1(2) . . . . ?
C5 C4 C9 N8 0.9(3) . . . . ?
C1 N2 C10 C11 -131.2(2) . . . . ?
C3 N2 C10 C11 48.1(3) . . . . ?
C1 N2 C10 C15 44.7(3) . . . . ?
C3 N2 C10 C15 -136.0(2) . . . . ?
C15 C10 C11 F1 179.38(19) . . . . ?
N2 C10 C11 F1 -4.6(3) . . . . ?
C15 C10 C11 C12 -1.2(3) . . . . ?
N2 C10 C11 C12 174.8(2) . . . . ?
F1 C11 C12 C13 179.6(2) . . . . ?
C10 C11 C12 C13 0.3(4) . . . . ?
C11 C12 C13 C14 0.3(4) . . . . ?
C12 C13 C14 C15 0.2(4) . . . . ?
C13 C14 C15 C10 -1.2(3) . . . . ?
C11 C10 C15 C14 1.7(3) . . . . ?
N2 C10 C15 C14 -174.32(19) . . . . ?
C23 C16 C17 C18 -1.9(3) . . . . ?
Rh1 C16 C17 C18 103.2(2) . . . . ?
C23 C16 C17 Rh1 -105.1(2) . . . . ?
C16 C17 C18 C19 -47.0(3) . . . . ?
Rh1 C17 C18 C19 34.4(3) . . . . ?
C17 C18 C19 C20 -30.6(3) . . . . ?
C18 C19 C20 C21 92.6(3) . . . . ?
C18 C19 C20 Rh1 12.1(3) . . . . ?
C19 C20 C21 C22 -3.6(3) . . . . ?
Rh1 C20 C21 C22 99.5(2) . . . . ?
C19 C20 C21 Rh1 -103.0(2) . . . . ?
C20 C21 C22 C23 -45.9(3) . . . . ?
Rh1 C21 C22 C23 35.3(2) . . . . ?
C21 C22 C23 C16 -30.7(3) . . . . ?
C17 C16 C23 C22 90.9(3) . . . . ?
Rh1 C16 C23 C22 9.7(3) . . . . ?
